data_7023432
loop_
_publ_author_name
'Alcazar, Laura'
'Cordero, Beatriz'
'Esteban, Jordi'
'Tangoulis, Vassilis'
'Font-Bardia, Merc\`e'
'Calvet, Teresa'
'Escuer, Albert'

_publ_section_title
;
 Manganese clusters derived from 2-pyridylcyanoxime: new topologies and a
 large spin ground state in pyridyloximate chemistry.
;
_journal_issue 34
_journal_name_full 'Dalton transactions (Cambridge, England : 2003)'
_journal_page_first 12334
_journal_page_last 12345
_journal_paper_doi 10.1039/c3dt51329g
_journal_volume 42
_journal_year 2013
_chemical_formula_moiety 'C51 H42 Mn10 N27 O22, C4 H12 N, 6(C H4 O)'
_chemical_formula_sum 'C61 H78 Mn10 N28 O28'
_chemical_formula_weight 2200.91
_chemical_name_systematic
;
 ?
;
_space_group_IT_number 2
_symmetry_cell_setting triclinic
_symmetry_space_group_name_Hall '-P 1'
_symmetry_space_group_name_H-M 'P -1'
_atom_sites_solution_hydrogens geom
_atom_sites_solution_primary direct
_atom_sites_solution_secondary difmap
_audit_creation_method SHELXL-97
_cell_angle_alpha 78.504(4)
_cell_angle_beta 81.110(4)
_cell_angle_gamma 80.152(3)
_cell_formula_units_Z 2
_cell_length_a 13.4205(11)
_cell_length_b 14.6915(10)
_cell_length_c 23.2200(19)
_cell_measurement_reflns_used 1928
_cell_measurement_temperature 293(2)
_cell_measurement_theta_max 25.86
_cell_measurement_theta_min 2.335
_cell_volume 4385.7(6)
_computing_cell_refinement 'BRUKER APEX2'
_computing_data_collection 'BRUKER APEX2'
_computing_data_reduction 'BRUKER APEX2'
_computing_molecular_graphics 'ORTEP (Brueggermann and Smith, 1990)'
_computing_publication_material 'PLATON (Spek, 1990)'
_computing_structure_refinement 'SHELXL-97 (Sheldrick, 1997)'
_computing_structure_solution 'SHELXS-97 (Sheldrick, 2008)'
_diffrn_ambient_temperature 293(2)
_diffrn_measured_fraction_theta_full 0.992
_diffrn_measured_fraction_theta_max 0.992
_diffrn_measurement_device_type 'Bruker X8 KappaAPEXII'
_diffrn_measurement_method '\f and \w scans'
_diffrn_radiation_monochromator graphite
_diffrn_radiation_source 'fine-focus sealed tube'
_diffrn_radiation_type MoK\a
_diffrn_radiation_wavelength 0.71073
_diffrn_reflns_av_R_equivalents 0.0000
_diffrn_reflns_av_sigmaI/netI 0.0675
_diffrn_reflns_limit_h_max 16
_diffrn_reflns_limit_h_min -15
_diffrn_reflns_limit_k_max 17
_diffrn_reflns_limit_k_min -16
_diffrn_reflns_limit_l_max 27
_diffrn_reflns_limit_l_min 0
_diffrn_reflns_number 15918
_diffrn_reflns_theta_full 25.35
_diffrn_reflns_theta_max 25.35
_diffrn_reflns_theta_min 0.90
_exptl_absorpt_coefficient_mu 1.478
_exptl_absorpt_correction_type multi-scan
_exptl_absorpt_process_details sadabs
_exptl_crystal_colour brown
_exptl_crystal_density_diffrn 1.667
_exptl_crystal_density_method 'not measured'
_exptl_crystal_description plate
_exptl_crystal_F_000 2228
_exptl_crystal_size_max 0.42
_exptl_crystal_size_mid 0.28
_exptl_crystal_size_min 0.08
_refine_diff_density_max 1.062
_refine_diff_density_min -0.647
_refine_diff_density_rms 0.078
_refine_ls_extinction_method none
_refine_ls_goodness_of_fit_ref 0.978
_refine_ls_hydrogen_treatment mixed
_refine_ls_matrix_type full
_refine_ls_number_parameters 1143
_refine_ls_number_reflns 15918
_refine_ls_number_restraints 9
_refine_ls_restrained_S_all 0.981
_refine_ls_R_factor_all 0.0601
_refine_ls_R_factor_gt 0.0336
_refine_ls_shift/su_max 0.001
_refine_ls_shift/su_mean 0.000
_refine_ls_structure_factor_coef Fsqd
_refine_ls_weighting_details 'calc w=1/[\s^2^(Fo^2^)+(0.0348P)^2^+0.0000P] where P=(Fo^2^+2Fc^2^)/3'
_refine_ls_weighting_scheme calc
_refine_ls_wR_factor_gt 0.0762
_refine_ls_wR_factor_ref 0.0842
_reflns_number_gt 11191
_reflns_number_total 15918
_reflns_threshold_expression >2sigma(I)
_cod_data_source_file c3dt51329g.txt
_cod_data_source_block af28laz1na
_cod_original_sg_symbol_H-M P-1
_cod_database_code 7023432

loop_
_symmetry_equiv_pos_as_xyz
'x, y, z'
'-x, -y, -z'

loop_
_atom_site_label
_atom_site_type_symbol
_atom_site_fract_x
_atom_site_fract_y
_atom_site_fract_z
_atom_site_U_iso_or_equiv
_atom_site_adp_type
_atom_site_occupancy
_atom_site_symmetry_multiplicity
_atom_site_calc_flag
_atom_site_refinement_flags
Mn1 Mn 0.90980(4) 0.20399(3) 0.24093(2) 0.01240(12) Uani 1 1 d .
Mn2 Mn 1.14330(4) 0.15239(3) 0.23221(2) 0.01553(12) Uani 1 1 d .
Mn3 Mn 1.05311(4) 0.29331(3) 0.13763(2) 0.01342(12) Uani 1 1 d .
Mn4 Mn 0.91447(4) 0.15854(3) 0.12686(2) 0.01395(12) Uani 1 1 d .
Mn5 Mn 0.99756(4) 0.06781(3) 0.33193(2) 0.01615(12) Uani 1 1 d .
Mn6 Mn 1.04805(4) 0.34138(3) 0.25604(2) 0.01470(12) Uani 1 1 d .
Mn7 Mn 0.81693(4) 0.38625(3) 0.26132(2) 0.01373(12) Uani 1 1 d .
Mn8 Mn 0.66422(4) 0.21226(3) 0.19611(2) 0.01559(12) Uani 1 1 d .
Mn9 Mn 0.70036(4) 0.19921(3) 0.35234(2) 0.01533(12) Uani 1 1 d .
Mn10 Mn 0.79314(4) -0.00301(3) 0.27924(2) 0.01680(13) Uani 1 1 d .
O1 O 1.02302(16) 0.18917(14) 0.28836(9) 0.0150(5) Uani 1 1 d .
O2 O 1.01369(15) 0.16995(13) 0.17603(9) 0.0123(5) Uani 1 1 d .
O3 O 0.82328(15) 0.19910(13) 0.18786(9) 0.0133(5) Uani 1 1 d .
O4 O 0.93478(15) 0.33471(13) 0.21231(9) 0.0134(5) Uani 1 1 d .
O5 O 1.13550(16) 0.28028(14) 0.19844(9) 0.0144(5) Uani 1 1 d .
O6 O 0.80898(16) 0.26085(13) 0.29074(9) 0.0140(5) Uani 1 1 d .
O7 O 0.89645(16) 0.08519(14) 0.28276(10) 0.0154(5) Uani 1 1 d .
O8 O 0.65251(16) 0.36220(14) 0.17152(10) 0.0199(6) Uani 1 1 d .
O9 O 0.81125(16) 0.17268(15) 0.07397(10) 0.0181(5) Uani 1 1 d .
O10 O 0.70580(16) 0.42710(14) 0.32086(10) 0.0184(5) Uani 1 1 d .
O11 O 0.98386(18) -0.06406(14) 0.36019(10) 0.0217(6) Uani 1 1 d .
O12 O 0.79868(17) 0.15812(15) 0.41850(10) 0.0213(6) Uani 1 1 d .
O13 O 0.88871(17) -0.05800(14) 0.20753(10) 0.0209(6) Uani 1 1 d .
O14 O 1.07690(17) 0.42194(14) 0.10861(10) 0.0175(5) Uani 1 1 d .
O15 O 1.08044(16) 0.46993(14) 0.19474(10) 0.0179(5) Uani 1 1 d .
O16 O 1.15513(16) 0.32481(15) 0.30722(10) 0.0191(5) Uani 1 1 d U
O17 O 1.23929(17) 0.18419(15) 0.29015(10) 0.0215(6) Uani 1 1 d .
O18 O 1.18740(16) 0.21892(14) 0.09003(10) 0.0179(5) Uani 1 1 d .
O19 O 1.24285(17) 0.11538(15) 0.16735(11) 0.0207(6) Uani 1 1 d .
O20 O 1.13448(16) 0.02912(14) 0.27226(10) 0.0178(5) Uani 1 1 d .
O21 O 0.96384(16) 0.29417(14) 0.08303(9) 0.0153(5) Uani 1 1 d .
O22 O 0.94524(16) 0.39929(14) 0.30702(10) 0.0183(5) Uani 1 1 d .
N1 N 0.8129(2) 0.53034(18) 0.22362(12) 0.0192(7) Uani 1 1 d .
N2 N 0.7015(2) 0.41612(18) 0.19161(12) 0.0165(6) Uani 1 1 d .
N3 N 0.5545(3) 0.5678(2) 0.09515(17) 0.0536(11) Uani 1 1 d .
N4 N 0.5247(2) 0.24599(18) 0.14459(13) 0.0196(7) Uani 1 1 d .
N5 N 0.7162(2) 0.20270(18) 0.09707(12) 0.0176(7) Uani 1 1 d .
N6 N 0.7042(2) 0.2637(2) -0.05350(15) 0.0392(9) Uani 1 1 d .
N7 N 0.5715(2) 0.22055(18) 0.42820(12) 0.0200(7) Uani 1 1 d .
N8 N 0.6618(2) 0.35886(17) 0.35815(12) 0.0160(6) Uani 1 1 d .
N9 N 0.5062(3) 0.5572(2) 0.39359(17) 0.0501(11) Uani 1 1 d .
N10 N 0.7479(2) -0.15079(18) 0.30979(13) 0.0210(7) Uani 1 1 d .
N11 N 0.9045(2) -0.09306(18) 0.34537(12) 0.0178(7) Uani 1 1 d .
N12 N 1.0635(3) -0.3063(2) 0.37611(19) 0.0570(12) Uani 1 1 d .
N13 N 1.0968(2) 0.05932(18) 0.39691(12) 0.0190(7) Uani 1 1 d .
N14 N 0.8959(2) 0.12674(17) 0.41027(12) 0.0174(7) Uani 1 1 d .
N15 N 0.8549(3) 0.1901(2) 0.54675(15) 0.0390(9) Uani 1 1 d .
N16 N 1.0191(2) 0.10014(17) 0.06195(12) 0.0162(6) Uani 1 1 d .
N17 N 0.9292(2) -0.00466(17) 0.16010(13) 0.0169(6) Uani 1 1 d .
N18 N 1.0658(2) -0.2232(2) 0.15700(15) 0.0368(9) Uani 1 1 d .
N19 N 0.5866(2) 0.23596(18) 0.28443(12) 0.0183(6) Uani 1 1 d U
N20 N 0.5257(2) 0.30639(19) 0.28489(12) 0.0194(7) Uani 1 1 d U
N21 N 0.4665(2) 0.3738(2) 0.28575(14) 0.0313(8) Uani 1 1 d .
N22 N 0.6843(2) 0.05222(18) 0.35197(12) 0.0193(7) Uani 1 1 d .
N23 N 0.6001(2) 0.03059(18) 0.36049(13) 0.0222(7) Uani 1 1 d .
N24 N 0.5189(3) 0.0101(2) 0.36863(15) 0.0380(9) Uani 1 1 d .
N25 N 0.6750(2) 0.05649(18) 0.21970(13) 0.0200(7) Uani 1 1 d .
N26 N 0.6696(2) 0.01421(19) 0.18092(14) 0.0237(7) Uani 1 1 d .
N27 N 0.6640(3) -0.0259(2) 0.14392(15) 0.0367(9) Uani 1 1 d .
C1 C 0.8732(3) 0.5862(2) 0.23646(16) 0.0213(8) Uani 1 1 d .
H1 H 0.9237 0.5591 0.2604 0.026 Uiso 1 1 calc R
C2 C 0.8635(3) 0.6809(2) 0.21590(16) 0.0294(9) Uani 1 1 d .
H2 H 0.9080 0.7170 0.2245 0.035 Uiso 1 1 calc R
C3 C 0.7860(3) 0.7213(2) 0.18208(17) 0.0369(11) Uani 1 1 d .
H3 H 0.7762 0.7858 0.1687 0.044 Uiso 1 1 calc R
C4 C 0.7237(3) 0.6664(2) 0.16823(16) 0.0328(10) Uani 1 1 d .
H4 H 0.6714 0.6932 0.1455 0.039 Uiso 1 1 calc R
C5 C 0.7395(3) 0.5701(2) 0.18860(15) 0.0224(8) Uani 1 1 d .
C6 C 0.6822(3) 0.5057(2) 0.17089(15) 0.0206(8) Uani 1 1 d .
C7 C 0.6105(3) 0.5396(2) 0.12904(18) 0.0296(10) Uani 1 1 d .
C8 C 0.4297(2) 0.2724(2) 0.16921(16) 0.0217(8) Uani 1 1 d .
H8 H 0.4135 0.2546 0.2099 0.026 Uiso 1 1 calc R
C9 C 0.3547(3) 0.3252(2) 0.13667(17) 0.0277(9) Uani 1 1 d .
H9 H 0.2895 0.3418 0.1552 0.033 Uiso 1 1 calc R
C10 C 0.3780(3) 0.3527(2) 0.07661(18) 0.0290(9) Uani 1 1 d .
H10 H 0.3291 0.3894 0.0543 0.035 Uiso 1 1 calc R
C11 C 0.4754(3) 0.3250(2) 0.04955(17) 0.0243(9) Uani 1 1 d .
H11 H 0.4926 0.3415 0.0089 0.029 Uiso 1 1 calc R
C12 C 0.5459(2) 0.2721(2) 0.08520(16) 0.0189(8) Uani 1 1 d .
C13 C 0.6516(3) 0.2405(2) 0.06048(15) 0.0184(8) Uani 1 1 d .
C14 C 0.6808(3) 0.2529(2) -0.00320(18) 0.0263(9) Uani 1 1 d .
C15 C 0.5306(3) 0.1520(2) 0.46586(16) 0.0251(9) Uani 1 1 d .
H15 H 0.5591 0.0903 0.4634 0.030 Uiso 1 1 calc R
C16 C 0.4486(3) 0.1667(3) 0.50817(17) 0.0321(10) Uani 1 1 d .
H16 H 0.4219 0.1166 0.5333 0.038 Uiso 1 1 calc R
C17 C 0.4074(3) 0.2580(3) 0.51208(17) 0.0345(10) Uani 1 1 d .
H17 H 0.3520 0.2704 0.5402 0.041 Uiso 1 1 calc R
C18 C 0.4476(3) 0.3301(2) 0.47493(17) 0.0283(9) Uani 1 1 d .
H18 H 0.4195 0.3919 0.4773 0.034 Uiso 1 1 calc R
C19 C 0.5310(3) 0.3108(2) 0.43337(16) 0.0206(8) Uani 1 1 d .
C20 C 0.5823(3) 0.3833(2) 0.39250(15) 0.0192(8) Uani 1 1 d .
C21 C 0.5402(3) 0.4809(3) 0.39256(17) 0.0299(9) Uani 1 1 d .
C22 C 0.6635(3) -0.1764(2) 0.29893(17) 0.0262(9) Uani 1 1 d .
H22 H 0.6171 -0.1315 0.2790 0.031 Uiso 1 1 calc R
C23 C 0.6418(3) -0.2686(2) 0.31645(16) 0.0274(9) Uani 1 1 d .
H23 H 0.5820 -0.2846 0.3082 0.033 Uiso 1 1 calc R
C24 C 0.7102(3) -0.3350(3) 0.34593(17) 0.0301(9) Uani 1 1 d .
H24 H 0.6976 -0.3967 0.3578 0.036 Uiso 1 1 calc R
C25 C 0.7985(3) -0.3086(2) 0.35773(16) 0.0255(9) Uani 1 1 d .
H25 H 0.8461 -0.3524 0.3775 0.031 Uiso 1 1 calc R
C26 C 0.8144(3) -0.2161(2) 0.33966(15) 0.0212(8) Uani 1 1 d .
C27 C 0.9052(3) -0.1833(2) 0.35240(16) 0.0225(8) Uani 1 1 d .
C28 C 0.9939(3) -0.2499(3) 0.36717(19) 0.0374(11) Uani 1 1 d .
C29 C 1.1963(3) 0.0238(2) 0.39119(16) 0.0226(8) Uani 1 1 d .
H29 H 1.2249 0.0025 0.3563 0.027 Uiso 1 1 calc R
C30 C 1.2586(3) 0.0172(2) 0.43472(17) 0.0256(9) Uani 1 1 d .
H30 H 1.3276 -0.0060 0.4285 0.031 Uiso 1 1 calc R
C31 C 1.2162(3) 0.0456(2) 0.48740(16) 0.0275(9) Uani 1 1 d .
H31 H 1.2552 0.0393 0.5182 0.033 Uiso 1 1 calc R
C32 C 1.1141(3) 0.0838(2) 0.49340(16) 0.0231(8) Uani 1 1 d .
H32 H 1.0845 0.1054 0.5280 0.028 Uiso 1 1 calc R
C33 C 1.0566(3) 0.0900(2) 0.44843(15) 0.0179(8) Uani 1 1 d .
C34 C 0.9482(3) 0.1273(2) 0.45310(15) 0.0191(8) Uani 1 1 d .
C35 C 0.8974(3) 0.1624(2) 0.50532(17) 0.0246(9) Uani 1 1 d .
C36 C 1.0584(3) 0.1508(2) 0.01156(15) 0.0202(8) Uani 1 1 d .
H36 H 1.0357 0.2149 0.0036 0.024 Uiso 1 1 calc R
C37 C 1.1314(3) 0.1118(2) -0.02899(16) 0.0254(9) Uani 1 1 d .
H37 H 1.1574 0.1491 -0.0634 0.030 Uiso 1 1 calc R
C38 C 1.1647(3) 0.0171(2) -0.01748(16) 0.0244(9) Uani 1 1 d .
H38 H 1.2142 -0.0106 -0.0440 0.029 Uiso 1 1 calc R
C39 C 1.1244(3) -0.0367(2) 0.03352(16) 0.0229(9) Uani 1 1 d .
H39 H 1.1459 -0.1010 0.0416 0.027 Uiso 1 1 calc R
C40 C 1.0512(2) 0.0061(2) 0.07283(16) 0.0180(8) Uani 1 1 d .
C41 C 1.0031(2) -0.0470(2) 0.12672(16) 0.0180(8) Uani 1 1 d .
C42 C 1.0373(3) -0.1455(2) 0.14361(17) 0.0240(9) Uani 1 1 d .
C43 C 1.0876(2) 0.4825(2) 0.13956(16) 0.0177(8) Uani 1 1 d .
C44 C 1.1107(3) 0.5745(2) 0.10386(17) 0.0344(10) Uani 1 1 d .
H44A H 1.0918 0.5811 0.0649 0.052 Uiso 1 1 calc R
H44B H 1.1823 0.5771 0.1011 0.052 Uiso 1 1 calc R
H44C H 1.0729 0.6246 0.1227 0.052 Uiso 1 1 calc R
C45 C 1.2243(3) 0.2528(2) 0.31614(15) 0.0205(8) Uani 1 1 d U
C46 C 1.2891(3) 0.2523(2) 0.36364(16) 0.0288(9) Uani 1 1 d .
H46A H 1.2870 0.3154 0.3698 0.043 Uiso 1 1 calc R
H46B H 1.3581 0.2267 0.3516 0.043 Uiso 1 1 calc R
H46C H 1.2635 0.2146 0.3998 0.043 Uiso 1 1 calc R
C47 C 1.2498(3) 0.1526(2) 0.11252(16) 0.0196(8) Uani 1 1 d .
C48 C 1.3384(3) 0.1105(2) 0.07360(17) 0.0312(10) Uani 1 1 d .
H48A H 1.3857 0.0700 0.0978 0.047 Uiso 1 1 calc R
H48B H 1.3717 0.1596 0.0486 0.047 Uiso 1 1 calc R
H48C H 1.3143 0.0748 0.0495 0.047 Uiso 1 1 calc R
C49 C 1.1467(3) -0.0519(2) 0.24569(16) 0.0262(9) Uani 1 1 d .
H49A H 1.1388 -0.1061 0.2760 0.039 Uiso 1 1 calc R
H49B H 1.2134 -0.0601 0.2238 0.039 Uiso 1 1 calc R
H49C H 1.0962 -0.0443 0.2194 0.039 Uiso 1 1 calc R
C50 C 0.8908(3) 0.3744(2) 0.06596(15) 0.0223(8) Uani 1 1 d .
H50A H 0.8524 0.3612 0.0377 0.034 Uiso 1 1 calc R
H50B H 0.9255 0.4271 0.0484 0.034 Uiso 1 1 calc R
H50C H 0.8454 0.3887 0.1002 0.034 Uiso 1 1 calc R
C51 C 0.9393(3) 0.3817(3) 0.36960(17) 0.0407(11) Uani 1 1 d .
H51A H 0.8803 0.4197 0.3858 0.061 Uiso 1 1 calc R
H51B H 0.9994 0.3970 0.3810 0.061 Uiso 1 1 calc R
H51C H 0.9343 0.3166 0.3844 0.061 Uiso 1 1 calc R
N28 N 0.3136(3) 0.6025(2) 0.24678(16) 0.0419(9) Uani 1 1 d .
C52 C 0.2545(4) 0.5414(3) 0.2936(3) 0.106(3) Uani 1 1 d .
H52A H 0.1917 0.5363 0.2803 0.159 Uiso 1 1 calc R
H52B H 0.2399 0.5683 0.3290 0.159 Uiso 1 1 calc R
H52C H 0.2936 0.4802 0.3018 0.159 Uiso 1 1 calc R
C53 C 0.4095(4) 0.6115(3) 0.2654(3) 0.103(3) Uani 1 1 d .
H53A H 0.3961 0.6400 0.3001 0.155 Uiso 1 1 calc R
H53B H 0.4472 0.6499 0.2341 0.155 Uiso 1 1 calc R
H53C H 0.4487 0.5504 0.2743 0.155 Uiso 1 1 calc R
C54 C 0.3359(5) 0.5596(4) 0.1935(3) 0.116(3) Uani 1 1 d .
H54A H 0.2733 0.5528 0.1808 0.173 Uiso 1 1 calc R
H54B H 0.3760 0.4989 0.2022 0.173 Uiso 1 1 calc R
H54C H 0.3732 0.5989 0.1626 0.173 Uiso 1 1 calc R
C55 C 0.2526(4) 0.6980(3) 0.2334(3) 0.087(2) Uani 1 1 d .
H55A H 0.1891 0.6924 0.2211 0.130 Uiso 1 1 calc R
H55B H 0.2901 0.7366 0.2022 0.130 Uiso 1 1 calc R
H55C H 0.2394 0.7262 0.2682 0.130 Uiso 1 1 calc R
O1W O 0.0925(3) 0.4474(3) 0.51333(19) 0.0915(13) Uani 1 1 d D
C1W C 0.1111(5) 0.3690(4) 0.4846(3) 0.093(2) Uani 1 1 d D
O2W O 0.6797(3) 0.1988(2) 0.64272(16) 0.0760(11) Uani 1 1 d D
H2OW H 0.7097 0.2448 0.6352 0.091 Uiso 1 1 calc R
C2W C 0.6118(3) 0.2074(3) 0.6021(2) 0.0569(14) Uani 1 1 d D
H2AW H 0.5617 0.1665 0.6177 0.068 Uiso 1 1 calc R
H2BW H 0.6480 0.1907 0.5658 0.068 Uiso 1 1 calc R
H2CW H 0.5786 0.2711 0.5946 0.068 Uiso 1 1 calc R
O4W O 0.4315(2) 0.8784(2) 0.25193(15) 0.0701(10) Uani 1 1 d D
C4W C 0.4187(3) 0.9805(3) 0.2449(2) 0.0490(12) Uani 1 1 d D
O5W O 0.4801(4) 0.7837(3) 0.1595(2) 0.1354(18) Uani 1 1 d D
C5W C 0.4996(5) 0.8334(4) 0.0982(3) 0.0788(13) Uani 1 1 d D
O6W O 0.2834(5) 0.5040(5) 0.5267(3) 0.105(2) Uani 0.638(5) 1 d PD
O6W' O 0.2285(9) 0.5635(8) 0.4587(5) 0.105(2) Uani 0.362(5) 1 d PD
C6W C 0.2819(5) 0.5929(4) 0.4974(3) 0.0788(13) Uani 1 1 d D
C7W C 0.8322(3) 0.6123(2) 0.03432(18) 0.0393(11) Uani 1 1 d D
H7AW H 0.7894 0.5641 0.0416 0.047 Uiso 1 1 calc R
H7BW H 0.8720 0.6037 0.0665 0.047 Uiso 1 1 calc R
H7CW H 0.8769 0.6086 -0.0019 0.047 Uiso 1 1 calc R
O7W O 0.7716(2) 0.70028(17) 0.02974(12) 0.0438(8) Uani 1 1 d D
H7OW H 0.7861 0.7315 -0.0030 0.053 Uiso 1 1 calc R

loop_
_atom_site_aniso_label
_atom_site_aniso_U_11
_atom_site_aniso_U_22
_atom_site_aniso_U_33
_atom_site_aniso_U_23
_atom_site_aniso_U_13
_atom_site_aniso_U_12
Mn1 0.0114(3) 0.0122(2) 0.0140(3) -0.0058(2) -0.0012(2) 0.0011(2)
Mn2 0.0130(3) 0.0163(3) 0.0168(3) -0.0060(2) -0.0014(2) 0.0025(2)
Mn3 0.0132(3) 0.0134(2) 0.0146(3) -0.0067(2) -0.0012(2) 0.0002(2)
Mn4 0.0121(3) 0.0156(3) 0.0158(3) -0.0093(2) -0.0014(2) 0.0009(2)
Mn5 0.0163(3) 0.0157(3) 0.0158(3) -0.0039(2) -0.0030(2) 0.0017(2)
Mn6 0.0127(3) 0.0178(3) 0.0152(3) -0.0088(2) -0.0011(2) -0.0005(2)
Mn7 0.0139(3) 0.0115(2) 0.0159(3) -0.0070(2) -0.0001(2) 0.0015(2)
Mn8 0.0130(3) 0.0177(3) 0.0168(3) -0.0078(2) -0.0017(2) 0.0012(2)
Mn9 0.0149(3) 0.0140(3) 0.0163(3) -0.0053(2) 0.0005(2) 0.0009(2)
Mn10 0.0156(3) 0.0139(3) 0.0208(3) -0.0059(2) -0.0004(2) -0.0001(2)
O1 0.0159(13) 0.0163(12) 0.0141(13) -0.0067(10) -0.0011(10) -0.0016(10)
O2 0.0112(12) 0.0135(11) 0.0127(13) -0.0054(9) -0.0004(10) -0.0002(9)
O3 0.0085(12) 0.0161(11) 0.0166(13) -0.0078(10) -0.0020(10) 0.0007(9)
O4 0.0129(12) 0.0114(11) 0.0154(13) -0.0047(10) 0.0007(10) -0.0003(9)
O5 0.0123(12) 0.0162(11) 0.0153(13) -0.0057(10) -0.0030(10) 0.0007(9)
O6 0.0144(13) 0.0116(11) 0.0142(13) -0.0033(9) 0.0015(10) 0.0011(9)
O7 0.0155(13) 0.0145(11) 0.0161(13) -0.0044(10) -0.0008(10) -0.0007(9)
O8 0.0163(13) 0.0197(12) 0.0257(15) -0.0090(11) -0.0046(11) -0.0004(10)
O9 0.0098(13) 0.0269(13) 0.0198(14) -0.0146(11) -0.0018(10) 0.0033(10)
O10 0.0173(13) 0.0163(12) 0.0207(14) -0.0081(11) 0.0035(11) 0.0005(10)
O11 0.0252(14) 0.0193(12) 0.0211(15) -0.0004(11) -0.0068(11) -0.0044(11)
O12 0.0167(14) 0.0266(13) 0.0188(14) -0.0041(11) -0.0020(11) 0.0021(11)
O13 0.0241(14) 0.0157(12) 0.0214(15) -0.0056(11) 0.0046(11) -0.0030(10)
O14 0.0270(14) 0.0146(11) 0.0130(13) -0.0060(10) -0.0015(11) -0.0054(10)
O15 0.0186(14) 0.0199(12) 0.0175(15) -0.0102(11) 0.0010(11) -0.0036(10)
O16 0.0163(13) 0.0250(12) 0.0187(14) -0.0103(11) -0.0035(11) -0.0020(9)
O17 0.0190(14) 0.0264(13) 0.0208(15) -0.0098(11) -0.0038(11) -0.0001(11)
O18 0.0150(13) 0.0193(12) 0.0195(14) -0.0082(10) 0.0003(11) 0.0003(10)
O19 0.0195(14) 0.0205(12) 0.0204(15) -0.0062(11) 0.0005(11) 0.0024(10)
O20 0.0209(13) 0.0131(11) 0.0169(14) -0.0031(10) -0.0003(11) 0.0028(10)
O21 0.0156(13) 0.0150(11) 0.0154(13) -0.0054(10) -0.0037(10) 0.0021(10)
O22 0.0191(13) 0.0218(12) 0.0159(14) -0.0127(10) 0.0000(11) 0.0009(10)
N1 0.0191(17) 0.0183(15) 0.0186(17) -0.0092(13) 0.0071(13) 0.0005(13)
N2 0.0115(15) 0.0180(15) 0.0187(17) -0.0049(13) 0.0019(13) -0.0003(12)
N3 0.073(3) 0.041(2) 0.051(3) 0.0036(19) -0.036(2) -0.008(2)
N4 0.0165(17) 0.0268(16) 0.0178(18) -0.0079(13) -0.0025(13) -0.0044(13)
N5 0.0156(16) 0.0192(15) 0.0201(17) -0.0109(13) -0.0015(14) -0.0007(12)
N6 0.031(2) 0.060(2) 0.024(2) -0.0078(18) -0.0061(17) 0.0043(17)
N7 0.0227(17) 0.0195(15) 0.0178(17) -0.0059(13) -0.0012(14) -0.0011(13)
N8 0.0160(16) 0.0183(15) 0.0148(17) -0.0067(13) -0.0010(13) -0.0023(12)
N9 0.051(2) 0.0203(18) 0.068(3) -0.0132(18) 0.029(2) 0.0003(17)
N10 0.0191(17) 0.0192(15) 0.0253(19) -0.0105(13) 0.0021(14) -0.0011(13)
N11 0.0165(16) 0.0218(16) 0.0136(17) -0.0050(13) 0.0016(13) 0.0001(13)
N12 0.054(3) 0.035(2) 0.084(3) -0.013(2) -0.027(2) 0.007(2)
N13 0.0176(17) 0.0180(15) 0.0192(18) 0.0010(13) -0.0051(13) 0.0011(13)
N14 0.0184(17) 0.0163(15) 0.0162(17) -0.0013(12) -0.0036(13) 0.0002(12)
N15 0.038(2) 0.053(2) 0.029(2) -0.0194(18) -0.0095(18) 0.0047(17)
N16 0.0159(16) 0.0175(14) 0.0177(17) -0.0081(13) -0.0004(13) -0.0046(12)
N17 0.0148(16) 0.0166(14) 0.0214(18) -0.0101(13) -0.0028(13) 0.0004(12)
N18 0.034(2) 0.0233(18) 0.050(2) -0.0127(16) 0.0055(17) 0.0022(15)
N19 0.0145(16) 0.0207(14) 0.0207(17) -0.0092(13) -0.0005(13) -0.0002(10)
N20 0.0155(16) 0.0232(14) 0.0200(17) -0.0087(13) -0.0004(13) -0.0004(11)
N21 0.0267(19) 0.0304(18) 0.036(2) -0.0173(16) -0.0061(16) 0.0126(15)
N22 0.0191(17) 0.0203(15) 0.0190(18) -0.0087(13) 0.0004(14) -0.0002(13)
N23 0.027(2) 0.0171(16) 0.0221(19) -0.0073(13) 0.0047(15) -0.0041(14)
N24 0.031(2) 0.039(2) 0.045(2) -0.0141(17) 0.0117(18) -0.0152(17)
N25 0.0202(17) 0.0183(15) 0.0225(18) -0.0091(14) -0.0003(14) -0.0016(12)
N26 0.0221(18) 0.0232(16) 0.026(2) -0.0084(15) 0.0001(15) -0.0020(13)
N27 0.048(2) 0.039(2) 0.029(2) -0.0182(17) 0.0019(17) -0.0145(17)
C1 0.021(2) 0.0200(18) 0.024(2) -0.0119(16) 0.0079(16) -0.0064(16)
C2 0.042(3) 0.025(2) 0.022(2) -0.0106(17) 0.0143(19) -0.0166(18)
C3 0.072(3) 0.0159(19) 0.018(2) 0.0001(17) 0.007(2) -0.009(2)
C4 0.059(3) 0.0152(19) 0.021(2) -0.0013(17) -0.004(2) -0.0001(19)
C5 0.032(2) 0.0214(19) 0.011(2) -0.0056(16) 0.0007(17) 0.0042(17)
C6 0.025(2) 0.0193(19) 0.016(2) -0.0069(16) -0.0027(16) 0.0041(16)
C7 0.044(3) 0.0168(19) 0.028(3) -0.0011(17) -0.013(2) 0.0006(18)
C8 0.013(2) 0.030(2) 0.026(2) -0.0115(17) -0.0014(17) -0.0067(16)
C9 0.011(2) 0.039(2) 0.037(3) -0.017(2) -0.0038(18) -0.0005(17)
C10 0.014(2) 0.032(2) 0.041(3) -0.0064(19) -0.0121(19) 0.0016(17)
C11 0.022(2) 0.030(2) 0.022(2) -0.0012(17) -0.0089(17) -0.0024(17)
C12 0.0133(19) 0.0191(18) 0.026(2) -0.0075(16) -0.0025(16) -0.0025(15)
C13 0.018(2) 0.0207(18) 0.017(2) -0.0063(16) -0.0031(16) -0.0023(15)
C14 0.017(2) 0.033(2) 0.028(3) -0.0087(19) -0.0062(18) 0.0055(17)
C15 0.030(2) 0.0214(19) 0.022(2) -0.0014(17) 0.0003(18) -0.0058(17)
C16 0.037(3) 0.031(2) 0.026(2) -0.0015(18) 0.0043(19) -0.0116(19)
C17 0.031(2) 0.043(2) 0.027(2) -0.014(2) 0.0164(19) -0.008(2)
C18 0.028(2) 0.025(2) 0.033(3) -0.0155(18) 0.0057(19) -0.0018(17)
C19 0.021(2) 0.0234(19) 0.021(2) -0.0100(16) -0.0067(17) -0.0007(16)
C20 0.019(2) 0.0208(18) 0.021(2) -0.0156(16) 0.0003(16) 0.0019(15)
C21 0.026(2) 0.026(2) 0.035(3) -0.0080(18) 0.0123(18) -0.0051(18)
C22 0.023(2) 0.026(2) 0.030(2) -0.0127(17) 0.0003(18) 0.0014(17)
C23 0.027(2) 0.026(2) 0.031(2) -0.0091(18) 0.0066(18) -0.0108(17)
C24 0.031(2) 0.026(2) 0.033(3) -0.0105(18) 0.0103(19) -0.0068(18)
C25 0.034(2) 0.0176(19) 0.023(2) -0.0047(16) 0.0003(18) -0.0004(17)
C26 0.021(2) 0.0216(19) 0.019(2) -0.0073(16) 0.0031(16) 0.0017(16)
C27 0.028(2) 0.0141(18) 0.024(2) -0.0018(16) -0.0065(17) 0.0021(16)
C28 0.040(3) 0.026(2) 0.048(3) -0.008(2) -0.014(2) 0.000(2)
C29 0.025(2) 0.0208(19) 0.020(2) -0.0052(16) -0.0044(17) 0.0049(16)
C30 0.016(2) 0.029(2) 0.030(2) -0.0001(18) -0.0071(18) -0.0009(16)
C31 0.035(2) 0.031(2) 0.017(2) 0.0020(17) -0.0081(18) -0.0087(18)
C32 0.027(2) 0.0240(19) 0.018(2) -0.0030(16) -0.0032(17) -0.0040(17)
C33 0.023(2) 0.0155(17) 0.015(2) -0.0033(15) -0.0009(16) -0.0029(15)
C34 0.024(2) 0.0154(18) 0.017(2) -0.0018(15) -0.0023(16) -0.0022(15)
C35 0.025(2) 0.031(2) 0.018(2) -0.0070(18) -0.0072(18) 0.0018(17)
C36 0.019(2) 0.0249(19) 0.020(2) -0.0104(17) -0.0033(16) -0.0040(16)
C37 0.025(2) 0.037(2) 0.020(2) -0.0140(18) 0.0025(17) -0.0140(18)
C38 0.018(2) 0.034(2) 0.027(2) -0.0232(18) 0.0047(17) -0.0038(17)
C39 0.016(2) 0.0235(19) 0.033(2) -0.0190(18) 0.0010(17) 0.0001(16)
C40 0.0130(19) 0.0187(18) 0.027(2) -0.0137(16) -0.0060(16) -0.0011(15)
C41 0.0157(19) 0.0166(17) 0.026(2) -0.0147(16) -0.0035(16) -0.0009(15)
C42 0.019(2) 0.021(2) 0.032(2) -0.0124(17) 0.0032(17) -0.0023(16)
C43 0.0144(19) 0.0159(17) 0.023(2) -0.0071(16) -0.0019(16) -0.0005(14)
C44 0.057(3) 0.021(2) 0.029(3) -0.0071(18) -0.004(2) -0.0136(19)
C45 0.0153(19) 0.0286(18) 0.017(2) -0.0029(17) -0.0019(16) -0.0038(12)
C46 0.027(2) 0.031(2) 0.031(2) -0.0052(18) -0.0139(19) -0.0033(17)
C47 0.019(2) 0.0176(18) 0.023(2) -0.0094(17) 0.0045(17) -0.0051(16)
C48 0.033(2) 0.029(2) 0.028(2) -0.0118(18) 0.0055(19) 0.0044(18)
C49 0.027(2) 0.0209(19) 0.030(2) -0.0098(17) -0.0009(18) 0.0029(16)
C50 0.023(2) 0.0255(19) 0.015(2) 0.0018(16) -0.0067(16) 0.0024(16)
C51 0.028(2) 0.071(3) 0.026(3) -0.027(2) -0.0047(19) 0.008(2)
N28 0.037(2) 0.037(2) 0.048(3) -0.0061(18) -0.0111(19) 0.0076(17)
C52 0.082(5) 0.040(3) 0.155(7) 0.013(4) 0.049(4) 0.012(3)
C53 0.077(4) 0.054(3) 0.202(8) -0.032(4) -0.084(5) -0.003(3)
C54 0.140(7) 0.128(6) 0.074(5) -0.042(4) -0.049(5) 0.056(5)
C55 0.063(4) 0.056(3) 0.117(6) 0.012(3) -0.021(4) 0.035(3)
O1W 0.079(3) 0.091(3) 0.113(4) -0.052(3) 0.004(3) -0.011(2)
C1W 0.084(5) 0.127(5) 0.082(5) -0.065(4) -0.038(4) 0.028(4)
O2W 0.077(3) 0.084(3) 0.070(3) -0.018(2) -0.015(2) -0.007(2)
C2W 0.053(3) 0.041(3) 0.066(4) -0.011(3) 0.009(3) 0.011(2)
O4W 0.053(2) 0.085(3) 0.068(3) -0.006(2) -0.0118(19) 0.0015(19)
C4W 0.032(3) 0.048(3) 0.059(3) 0.001(2) -0.010(2) 0.009(2)
O5W 0.122(4) 0.133(4) 0.154(5) -0.048(4) 0.019(4) -0.034(3)
C5W 0.103(4) 0.067(3) 0.066(3) -0.006(2) -0.011(3) -0.016(2)
O6W 0.123(5) 0.110(5) 0.077(4) -0.017(4) -0.012(4) -0.006(4)
O6W' 0.123(5) 0.110(5) 0.077(4) -0.017(4) -0.012(4) -0.006(4)
C6W 0.103(4) 0.067(3) 0.066(3) -0.006(2) -0.011(3) -0.016(2)
C7W 0.049(3) 0.040(2) 0.026(3) -0.005(2) 0.002(2) -0.007(2)
O7W 0.068(2) 0.0264(15) 0.0288(18) -0.0059(13) 0.0096(15) 0.0040(14)

loop_
_atom_type_symbol
_atom_type_description
_atom_type_scat_dispersion_real
_atom_type_scat_dispersion_imag
_atom_type_scat_source
C C 0.0033 0.0016 'International Tables Vol C Tables 4.2.6.8 and 6.1.1.4'
H H 0.0000 0.0000 'International Tables Vol C Tables 4.2.6.8 and 6.1.1.4'
N N 0.0061 0.0033 'International Tables Vol C Tables 4.2.6.8 and 6.1.1.4'
O O 0.0106 0.0060 'International Tables Vol C Tables 4.2.6.8 and 6.1.1.4'
Mn Mn 0.3368 0.7283 'International Tables Vol C Tables 4.2.6.8 and 6.1.1.4'

loop_
_geom_angle_atom_site_label_1
_geom_angle_atom_site_label_2
_geom_angle_atom_site_label_3
_geom_angle
O3 Mn1 O6 93.99(9)
O3 Mn1 O7 94.07(9)
O6 Mn1 O7 93.20(9)
O3 Mn1 O2 81.97(9)
O6 Mn1 O2 167.44(9)
O7 Mn1 O2 98.93(9)
O3 Mn1 O1 167.29(9)
O6 Mn1 O1 98.29(9)
O7 Mn1 O1 82.04(9)
O2 Mn1 O1 86.68(9)
O3 Mn1 O4 97.94(9)
O6 Mn1 O4 81.81(9)
O7 Mn1 O4 167.28(9)
O2 Mn1 O4 86.96(9)
O1 Mn1 O4 87.09(8)
O3 Mn1 Mn4 39.52(7)
O6 Mn1 Mn4 133.04(7)
O7 Mn1 Mn4 95.93(7)
O2 Mn1 Mn4 42.58(6)
O1 Mn1 Mn4 128.57(7)
O4 Mn1 Mn4 96.01(6)
O3 Mn1 Mn7 93.91(6)
O6 Mn1 Mn7 39.47(6)
O7 Mn1 Mn7 132.44(7)
O2 Mn1 Mn7 128.62(6)
O1 Mn1 Mn7 97.64(6)
O4 Mn1 Mn7 42.65(6)
Mn4 Mn1 Mn7 118.80(2)
O3 Mn1 Mn5 133.19(6)
O6 Mn1 Mn5 95.80(7)
O7 Mn1 Mn5 39.81(7)
O2 Mn1 Mn5 95.60(6)
O1 Mn1 Mn5 42.29(6)
O4 Mn1 Mn5 128.74(6)
Mn4 Mn1 Mn5 119.76(2)
Mn7 Mn1 Mn5 121.44(2)
O3 Mn1 Mn3 88.77(7)
O6 Mn1 Mn3 129.28(7)
O7 Mn1 Mn3 137.16(7)
O2 Mn1 Mn3 39.19(6)
O1 Mn1 Mn3 85.99(7)
O4 Mn1 Mn3 47.77(6)
Mn4 Mn1 Mn3 61.105(17)
Mn7 Mn1 Mn3 89.809(19)
Mn5 Mn1 Mn3 118.19(2)
O3 Mn1 Mn6 136.26(7)
O6 Mn1 Mn6 88.36(7)
O7 Mn1 Mn6 129.45(7)
O2 Mn1 Mn6 86.45(6)
O1 Mn1 Mn6 47.91(6)
O4 Mn1 Mn6 39.19(6)
Mn4 Mn1 Mn6 118.90(2)
Mn7 Mn1 Mn6 61.858(17)
Mn5 Mn1 Mn6 89.737(19)
Mn3 Mn1 Mn6 57.794(16)
O3 Mn1 Mn2 129.41(7)
O6 Mn1 Mn2 136.23(7)
O7 Mn1 Mn2 89.47(7)
O2 Mn1 Mn2 47.74(6)
O1 Mn1 Mn2 38.94(6)
O4 Mn1 Mn2 86.17(6)
Mn4 Mn1 Mn2 89.898(19)
Mn7 Mn1 Mn2 119.66(2)
Mn5 Mn1 Mn2 60.673(17)
Mn3 Mn1 Mn2 57.521(16)
Mn6 Mn1 Mn2 57.813(16)
O20 Mn2 O5 172.26(10)
O20 Mn2 O19 94.92(9)
O5 Mn2 O19 92.47(9)
O20 Mn2 O1 85.57(9)
O5 Mn2 O1 86.74(9)
O19 Mn2 O1 169.27(9)
O20 Mn2 O17 95.58(9)
O5 Mn2 O17 85.10(9)
O19 Mn2 O17 102.04(9)
O1 Mn2 O17 88.56(9)
O20 Mn2 O2 98.70(8)
O5 Mn2 O2 78.84(8)
O19 Mn2 O2 91.02(9)
O1 Mn2 O2 78.32(8)
O17 Mn2 O2 159.73(8)
O20 Mn2 Mn3 140.37(7)
O5 Mn2 Mn3 38.38(6)
O19 Mn2 Mn3 84.07(7)
O1 Mn2 Mn3 88.72(6)
O17 Mn2 Mn3 123.48(6)
O2 Mn2 Mn3 41.89(5)
O20 Mn2 Mn6 134.36(7)
O5 Mn2 Mn6 38.36(7)
O19 Mn2 Mn6 130.70(7)
O1 Mn2 Mn6 50.00(6)
O17 Mn2 Mn6 76.09(6)
O2 Mn2 Mn6 83.64(5)
Mn3 Mn2 Mn6 59.943(16)
O20 Mn2 Mn5 46.57(7)
O5 Mn2 Mn5 125.71(7)
O19 Mn2 Mn5 139.77(7)
O1 Mn2 Mn5 39.06(6)
O17 Mn2 Mn5 94.22(7)
O2 Mn2 Mn5 85.33(6)
Mn3 Mn2 Mn5 116.77(2)
Mn6 Mn2 Mn5 88.75(2)
O20 Mn2 Mn1 92.42(7)
O5 Mn2 Mn1 80.98(7)
O19 Mn2 Mn1 130.70(7)
O1 Mn2 Mn1 38.63(6)
O17 Mn2 Mn1 125.64(6)
O2 Mn2 Mn1 39.69(5)
Mn3 Mn2 Mn1 60.877(16)
Mn6 Mn2 Mn1 60.864(16)
Mn5 Mn2 Mn1 55.896(16)
O21 Mn3 O5 173.02(9)
O21 Mn3 O14 94.87(9)
O5 Mn3 O14 91.59(9)
O21 Mn3 O2 86.12(9)
O5 Mn3 O2 87.10(9)
O14 Mn3 O2 171.55(9)
O21 Mn3 O18 95.83(9)
O5 Mn3 O18 85.66(9)
O14 Mn3 O18 99.89(9)
O2 Mn3 O18 88.34(8)
O21 Mn3 O4 97.80(9)
O5 Mn3 O4 79.24(8)
O14 Mn3 O4 92.40(8)
O2 Mn3 O4 79.15(8)
O18 Mn3 O4 160.78(8)
O21 Mn3 Mn2 135.60(6)
O5 Mn3 Mn2 38.20(6)
O14 Mn3 Mn2 129.46(7)
O2 Mn3 Mn2 50.52(6)
O18 Mn3 Mn2 76.36(6)
O4 Mn3 Mn2 84.42(5)
O21 Mn3 Mn6 139.44(7)
O5 Mn3 Mn6 38.69(6)
O14 Mn3 Mn6 84.40(7)
O2 Mn3 Mn6 89.39(6)
O18 Mn3 Mn6 124.34(6)
O4 Mn3 Mn6 41.95(5)
Mn2 Mn3 Mn6 60.320(17)
O21 Mn3 Mn4 47.06(6)
O5 Mn3 Mn4 126.10(7)
O14 Mn3 Mn4 140.87(7)
O2 Mn3 Mn4 39.09(6)
O18 Mn3 Mn4 93.78(6)
O4 Mn3 Mn4 85.71(5)
Mn2 Mn3 Mn4 89.321(19)
Mn6 Mn3 Mn4 117.20(2)
O21 Mn3 Mn1 92.19(7)
O5 Mn3 Mn1 81.47(7)
O14 Mn3 Mn1 132.48(7)
O2 Mn3 Mn1 39.07(6)
O18 Mn3 Mn1 126.03(6)
O4 Mn3 Mn1 40.08(5)
Mn2 Mn3 Mn1 61.602(17)
Mn6 Mn3 Mn1 61.233(17)
Mn4 Mn3 Mn1 55.964(16)
O3 Mn4 O2 82.81(9)
O3 Mn4 O9 94.20(9)
O2 Mn4 O9 169.23(9)
O3 Mn4 N16 174.86(10)
O2 Mn4 N16 96.49(9)
O9 Mn4 N16 87.40(10)
O3 Mn4 O21 98.96(8)
O2 Mn4 O21 78.45(8)
O9 Mn4 O21 91.87(9)
N16 Mn4 O21 85.86(9)
O3 Mn4 N17 99.85(10)
O2 Mn4 N17 91.57(9)
O9 Mn4 N17 99.14(9)
N16 Mn4 N17 75.06(10)
O21 Mn4 N17 157.38(9)
O3 Mn4 Mn1 39.30(6)
O2 Mn4 Mn1 43.65(6)
O9 Mn4 Mn1 133.20(7)
N16 Mn4 Mn1 139.40(7)
O21 Mn4 Mn1 91.41(6)
N17 Mn4 Mn1 95.23(7)
O3 Mn4 Mn3 90.20(6)
O2 Mn4 Mn3 40.16(6)
O9 Mn4 Mn3 129.88(7)
N16 Mn4 Mn3 92.52(7)
O21 Mn4 Mn3 38.32(5)
N17 Mn4 Mn3 129.18(7)
Mn1 Mn4 Mn3 62.931(17)
O7 Mn5 O1 82.90(9)
O7 Mn5 O11 92.91(9)
O1 Mn5 O11 167.75(10)
O7 Mn5 N13 171.28(10)
O1 Mn5 N13 96.46(9)
O11 Mn5 N13 89.41(10)
O7 Mn5 O20 101.62(9)
O1 Mn5 O20 78.98(8)
O11 Mn5 O20 90.68(9)
N13 Mn5 O20 86.74(10)
O7 Mn5 N14 96.81(10)
O1 Mn5 N14 94.46(9)
O11 Mn5 N14 97.47(10)
N13 Mn5 N14 74.55(10)
O20 Mn5 N14 159.43(9)
O7 Mn5 Mn1 39.43(6)
O1 Mn5 Mn1 43.53(6)
O11 Mn5 Mn1 131.76(7)
N13 Mn5 Mn1 138.82(7)
O20 Mn5 Mn1 92.68(6)
N14 Mn5 Mn1 95.83(7)
O7 Mn5 Mn2 91.61(7)
O1 Mn5 Mn2 40.48(6)
O11 Mn5 Mn2 128.64(7)
N13 Mn5 Mn2 93.51(8)
O20 Mn5 Mn2 38.55(5)
N14 Mn5 Mn2 132.63(7)
Mn1 Mn5 Mn2 63.431(18)
O22 Mn6 O5 171.20(9)
O22 Mn6 O16 95.67(9)
O5 Mn6 O16 92.83(9)
O22 Mn6 O4 84.48(9)
O5 Mn6 O4 86.74(9)
O16 Mn6 O4 169.31(9)
O22 Mn6 O15 96.60(9)
O5 Mn6 O15 84.01(8)
O16 Mn6 O15 100.76(9)
O4 Mn6 O15 89.83(8)
O22 Mn6 O1 99.34(9)
O5 Mn6 O1 78.27(8)
O16 Mn6 O1 90.55(8)
O4 Mn6 O1 78.89(8)
O15 Mn6 O1 159.42(8)
O22 Mn6 Mn3 133.24(7)
O5 Mn6 Mn3 38.38(6)
O16 Mn6 Mn3 131.08(7)
O4 Mn6 Mn3 49.93(6)
O15 Mn6 Mn3 76.22(6)
O1 Mn6 Mn3 83.37(6)
O22 Mn6 Mn2 141.03(7)
O5 Mn6 Mn2 37.87(6)
O16 Mn6 Mn2 84.07(6)
O4 Mn6 Mn2 89.09(6)
O15 Mn6 Mn2 121.82(6)
O1 Mn6 Mn2 41.82(5)
Mn3 Mn6 Mn2 59.737(16)
O22 Mn6 Mn7 46.17(7)
O5 Mn6 Mn7 125.04(7)
O16 Mn6 Mn7 140.08(7)
O4 Mn6 Mn7 38.38(6)
O15 Mn6 Mn7 95.86(6)
O1 Mn6 Mn7 85.98(5)
Mn3 Mn6 Mn7 88.030(19)
Mn2 Mn6 Mn7 116.90(2)
O22 Mn6 Mn1 91.66(7)
O5 Mn6 Mn1 81.07(6)
O16 Mn6 Mn1 130.41(7)
O4 Mn6 Mn1 38.98(6)
O15 Mn6 Mn1 127.00(6)
O1 Mn6 Mn1 39.92(5)
Mn3 Mn6 Mn1 60.972(16)
Mn2 Mn6 Mn1 61.323(16)
Mn7 Mn6 Mn1 55.591(15)
O6 Mn7 O4 82.54(9)
O6 Mn7 O10 92.35(9)
O4 Mn7 O10 171.80(9)
O6 Mn7 N1 174.32(10)
O4 Mn7 N1 99.33(10)
O10 Mn7 N1 86.37(10)
O6 Mn7 O22 97.84(9)
O4 Mn7 O22 77.14(8)
O10 Mn7 O22 97.32(9)
N1 Mn7 O22 87.82(9)
O6 Mn7 N2 100.01(9)
O4 Mn7 N2 97.61(9)
O10 Mn7 N2 89.57(9)
N1 Mn7 N2 74.46(10)
O22 Mn7 N2 160.57(9)
O6 Mn7 Mn1 39.23(7)
O4 Mn7 Mn1 43.62(6)
O10 Mn7 Mn1 131.58(7)
N1 Mn7 Mn1 141.74(8)
O22 Mn7 Mn1 91.12(5)
N2 Mn7 Mn1 97.87(6)
O6 Mn7 Mn6 88.79(7)
O4 Mn7 Mn6 39.42(6)
O10 Mn7 Mn6 134.51(7)
N1 Mn7 Mn6 96.06(8)
O22 Mn7 Mn6 37.78(6)
N2 Mn7 Mn6 134.92(7)
Mn1 Mn7 Mn6 62.552(16)
O3 Mn8 O8 91.12(8)
O3 Mn8 N19 114.28(9)
O8 Mn8 N19 86.86(9)
O3 Mn8 N25 89.39(9)
O8 Mn8 N25 178.68(10)
N19 Mn8 N25 94.04(10)
O3 Mn8 N4 144.58(10)
O8 Mn8 N4 78.79(9)
N19 Mn8 N4 99.13(10)
N25 Mn8 N4 100.10(10)
O3 Mn8 N5 75.75(9)
O8 Mn8 N5 88.15(9)
N19 Mn8 N5 168.86(10)
N25 Mn8 N5 90.80(10)
N4 Mn8 N5 70.12(10)
O6 Mn9 O12 93.45(9)
O6 Mn9 N22 118.35(9)
O12 Mn9 N22 92.12(9)
O6 Mn9 N19 90.48(9)
O12 Mn9 N19 175.86(10)
N22 Mn9 N19 84.86(10)
O6 Mn9 N7 145.89(9)
O12 Mn9 N7 86.24(9)
N22 Mn9 N7 95.73(10)
N19 Mn9 N7 91.24(10)
O6 Mn9 N8 75.89(9)
O12 Mn9 N8 98.19(9)
N22 Mn9 N8 162.01(10)
N19 Mn9 N8 84.04(9)
N7 Mn9 N8 70.43(10)
O7 Mn10 O13 91.24(9)
O7 Mn10 N25 115.54(9)
O13 Mn10 N25 89.52(10)
O7 Mn10 N22 92.15(9)
O13 Mn10 N22 176.19(10)
N25 Mn10 N22 87.45(10)
O7 Mn10 N10 146.00(9)
O13 Mn10 N10 86.45(9)
N25 Mn10 N10 98.38(10)
N22 Mn10 N10 91.71(10)
O7 Mn10 N11 75.52(9)
O13 Mn10 N11 89.51(9)
N25 Mn10 N11 168.92(10)
N22 Mn10 N11 93.02(10)
N10 Mn10 N11 70.55(10)
Mn5 O1 Mn1 94.19(9)
Mn5 O1 Mn2 100.46(9)
Mn1 O1 Mn2 102.43(10)
Mn5 O1 Mn6 167.91(11)
Mn1 O1 Mn6 92.17(8)
Mn2 O1 Mn6 88.18(8)
Mn4 O2 Mn1 93.77(9)
Mn4 O2 Mn3 100.75(9)
Mn1 O2 Mn3 101.74(9)
Mn4 O2 Mn2 168.27(10)
Mn1 O2 Mn2 92.57(8)
Mn3 O2 Mn2 87.59(8)
Mn1 O3 Mn4 101.18(10)
Mn1 O3 Mn8 131.31(12)
Mn4 O3 Mn8 126.80(11)
Mn7 O4 Mn1 93.73(9)
Mn7 O4 Mn6 102.19(10)
Mn1 O4 Mn6 101.83(9)
Mn7 O4 Mn3 166.81(11)
Mn1 O4 Mn3 92.15(8)
Mn6 O4 Mn3 88.12(8)
Mn2 O5 Mn3 103.42(10)
Mn2 O5 Mn6 103.77(11)
Mn3 O5 Mn6 102.93(10)
Mn1 O6 Mn7 101.30(10)
Mn1 O6 Mn9 127.98(10)
Mn7 O6 Mn9 129.86(11)
Mn1 O7 Mn5 100.76(10)
Mn1 O7 Mn10 129.97(11)
Mn5 O7 Mn10 129.22(11)
N2 O8 Mn8 126.07(18)
N5 O9 Mn4 114.69(18)
N8 O10 Mn7 116.32(17)
N11 O11 Mn5 116.17(18)
N14 O12 Mn9 126.05(19)
N17 O13 Mn10 123.35(17)
C43 O14 Mn3 127.2(2)
C43 O15 Mn6 126.3(2)
C45 O16 Mn6 126.4(2)
C45 O17 Mn2 127.3(2)
C47 O18 Mn3 126.4(2)
C47 O19 Mn2 128.4(2)
C49 O20 Mn2 126.1(2)
C49 O20 Mn5 121.6(2)
Mn2 O20 Mn5 94.88(8)
C50 O21 Mn3 121.94(19)
C50 O21 Mn4 120.81(19)
Mn3 O21 Mn4 94.62(9)
C51 O22 Mn6 124.9(2)
C51 O22 Mn7 121.8(2)
Mn6 O22 Mn7 96.06(9)
C1 N1 C5 118.2(3)
C1 N1 Mn7 123.8(2)
C5 N1 Mn7 117.7(2)
O8 N2 C6 115.8(3)
O8 N2 Mn7 132.96(19)
C6 N2 Mn7 111.2(2)
C8 N4 C12 117.3(3)
C8 N4 Mn8 123.3(2)
C12 N4 Mn8 115.1(2)
C13 N5 O9 117.2(3)
C13 N5 Mn8 116.7(2)
O9 N5 Mn8 125.46(19)
C15 N7 C19 117.5(3)
C15 N7 Mn9 125.1(2)
C19 N7 Mn9 117.3(2)
C20 N8 O10 117.7(3)
C20 N8 Mn9 116.7(2)
O10 N8 Mn9 124.52(19)
C22 N10 C26 118.5(3)
C22 N10 Mn10 124.8(2)
C26 N10 Mn10 116.8(2)
C27 N11 O11 117.1(3)
C27 N11 Mn10 114.4(2)
O11 N11 Mn10 125.01(19)
C29 N13 C33 117.3(3)
C29 N13 Mn5 124.5(2)
C33 N13 Mn5 118.1(2)
C34 N14 O12 116.4(3)
C34 N14 Mn5 111.8(2)
O12 N14 Mn5 131.8(2)
C36 N16 C40 118.3(3)
C36 N16 Mn4 123.7(2)
C40 N16 Mn4 117.9(2)
C41 N17 O13 116.2(3)
C41 N17 Mn4 109.5(2)
O13 N17 Mn4 133.64(19)
N20 N19 Mn8 115.8(2)
N20 N19 Mn9 118.5(2)
Mn8 N19 Mn9 110.33(11)
N21 N20 N19 179.4(4)
N23 N22 Mn9 118.5(2)
N23 N22 Mn10 117.3(2)
Mn9 N22 Mn10 110.39(12)
N24 N23 N22 179.7(4)
N26 N25 Mn10 117.2(2)
N26 N25 Mn8 117.6(2)
Mn10 N25 Mn8 111.19(12)
N27 N26 N25 179.7(4)
N1 C1 C2 123.1(3)
N1 C1 H1 118.4
C2 C1 H1 118.4
C1 C2 C3 118.2(3)
C1 C2 H2 120.9
C3 C2 H2 120.9
C4 C3 C2 119.9(3)
C4 C3 H3 120.0
C2 C3 H3 120.0
C3 C4 C5 119.2(4)
C3 C4 H4 120.4
C5 C4 H4 120.4
N1 C5 C4 121.2(3)
N1 C5 C6 116.5(3)
C4 C5 C6 122.3(3)
N2 C6 C7 120.3(3)
N2 C6 C5 118.8(3)
C7 C6 C5 120.8(3)
N3 C7 C6 178.7(5)
N4 C8 C9 122.8(3)
N4 C8 H8 118.6
C9 C8 H8 118.6
C10 C9 C8 119.2(3)
C10 C9 H9 120.4
C8 C9 H9 120.4
C9 C10 C11 119.4(3)
C9 C10 H10 120.3
C11 C10 H10 120.3
C12 C11 C10 117.8(4)
C12 C11 H11 121.1
C10 C11 H11 121.1
N4 C12 C11 123.4(3)
N4 C12 C13 114.9(3)
C11 C12 C13 121.6(3)
N5 C13 C14 121.6(3)
N5 C13 C12 117.9(3)
C14 C13 C12 120.5(3)
N6 C14 C13 179.2(4)
N7 C15 C16 124.0(3)
N7 C15 H15 118.0
C16 C15 H15 118.0
C15 C16 C17 117.8(4)
C15 C16 H16 121.1
C17 C16 H16 121.1
C18 C17 C16 120.1(4)
C18 C17 H17 119.9
C16 C17 H17 119.9
C17 C18 C19 119.5(3)
C17 C18 H18 120.3
C19 C18 H18 120.3
N7 C19 C18 121.1(3)
N7 C19 C20 115.0(3)
C18 C19 C20 123.9(3)
N8 C20 C21 122.1(3)
N8 C20 C19 119.4(3)
C21 C20 C19 118.5(3)
N9 C21 C20 178.8(4)
N10 C22 C23 122.4(3)
N10 C22 H22 118.8
C23 C22 H22 118.8
C24 C23 C22 119.0(3)
C24 C23 H23 120.5
C22 C23 H23 120.5
C23 C24 C25 119.0(3)
C23 C24 H24 120.5
C25 C24 H24 120.5
C26 C25 C24 118.9(3)
C26 C25 H25 120.5
C24 C25 H25 120.5
N10 C26 C25 122.3(3)
N10 C26 C27 116.3(3)
C25 C26 C27 121.4(3)
N11 C27 C28 122.3(3)
N11 C27 C26 117.5(3)
C28 C27 C26 120.1(3)
N12 C28 C27 175.4(4)
N13 C29 C30 123.3(3)
N13 C29 H29 118.3
C30 C29 H29 118.3
C31 C30 C29 118.7(3)
C31 C30 H30 120.6
C29 C30 H30 120.6
C30 C31 C32 118.4(3)
C30 C31 H31 120.8
C32 C31 H31 120.8
C33 C32 C31 120.3(3)
C33 C32 H32 119.9
C31 C32 H32 119.9
N13 C33 C32 121.9(3)
N13 C33 C34 115.7(3)
C32 C33 C34 122.4(3)
N14 C34 C35 119.4(3)
N14 C34 C33 119.8(3)
C35 C34 C33 120.7(3)
N15 C35 C34 178.6(4)
N16 C36 C37 122.8(3)
N16 C36 H36 118.6
C37 C36 H36 118.6
C38 C37 C36 118.7(3)
C38 C37 H37 120.6
C36 C37 H37 120.6
C37 C38 C39 119.5(3)
C37 C38 H38 120.2
C39 C38 H38 120.2
C38 C39 C40 119.4(3)
C38 C39 H39 120.3
C40 C39 H39 120.3
N16 C40 C39 121.2(3)
N16 C40 C41 116.5(3)
C39 C40 C41 122.3(3)
N17 C41 C42 119.9(3)
N17 C41 C40 120.0(3)
C42 C41 C40 120.1(3)
N18 C42 C41 178.9(4)
O15 C43 O14 125.8(3)
O15 C43 C44 119.8(3)
O14 C43 C44 114.4(3)
C43 C44 H44A 109.5
C43 C44 H44B 109.5
H44A C44 H44B 109.5
C43 C44 H44C 109.5
H44A C44 H44C 109.5
H44B C44 H44C 109.5
O17 C45 O16 125.7(3)
O17 C45 C46 118.7(3)
O16 C45 C46 115.6(3)
C45 C46 H46A 109.5
C45 C46 H46B 109.5
H46A C46 H46B 109.5
C45 C46 H46C 109.5
H46A C46 H46C 109.5
H46B C46 H46C 109.5
O18 C47 O19 124.6(3)
O18 C47 C48 119.6(3)
O19 C47 C48 115.8(3)
C47 C48 H48A 109.5
C47 C48 H48B 109.5
H48A C48 H48B 109.5
C47 C48 H48C 109.5
H48A C48 H48C 109.5
H48B C48 H48C 109.5
O20 C49 H49A 109.5
O20 C49 H49B 109.5
H49A C49 H49B 109.5
O20 C49 H49C 109.5
H49A C49 H49C 109.5
H49B C49 H49C 109.5
O21 C50 H50A 109.5
O21 C50 H50B 109.5
H50A C50 H50B 109.5
O21 C50 H50C 109.5
H50A C50 H50C 109.5
H50B C50 H50C 109.5
O22 C51 H51A 109.5
O22 C51 H51B 109.5
H51A C51 H51B 109.5
O22 C51 H51C 109.5
H51A C51 H51C 109.5
H51B C51 H51C 109.5
C53 N28 C54 108.5(4)
C53 N28 C52 110.9(4)
C54 N28 C52 108.5(4)
C53 N28 C55 109.2(4)
C54 N28 C55 109.9(4)
C52 N28 C55 109.8(4)
N28 C52 H52A 109.5
N28 C52 H52B 109.5
H52A C52 H52B 109.5
N28 C52 H52C 109.5
H52A C52 H52C 109.5
H52B C52 H52C 109.5
N28 C53 H53A 109.5
N28 C53 H53B 109.5
H53A C53 H53B 109.5
N28 C53 H53C 109.5
H53A C53 H53C 109.5
H53B C53 H53C 109.5
N28 C54 H54A 109.5
N28 C54 H54B 109.5
H54A C54 H54B 109.5
N28 C54 H54C 109.5
H54A C54 H54C 109.5
H54B C54 H54C 109.5
N28 C55 H55A 109.5
N28 C55 H55B 109.5
H55A C55 H55B 109.5
N28 C55 H55C 109.5
H55A C55 H55C 109.5
H55B C55 H55C 109.5
C2W O2W H2OW 109.5
O2W C2W H2AW 109.5
O2W C2W H2BW 109.5
H2AW C2W H2BW 109.5
O2W C2W H2CW 109.5
H2AW C2W H2CW 109.5
H2BW C2W H2CW 109.5
O6W C6W O6W' 84.1(6)
O7W C7W H7AW 109.5
O7W C7W H7BW 109.5
H7AW C7W H7BW 109.5
O7W C7W H7CW 109.5
H7AW C7W H7CW 109.5
H7BW C7W H7CW 109.5
C7W O7W H7OW 109.5

loop_
_geom_bond_atom_site_label_1
_geom_bond_atom_site_label_2
_geom_bond_distance
Mn1 O3 1.838(2)
Mn1 O6 1.839(2)
Mn1 O7 1.844(2)
Mn1 O2 1.969(2)
Mn1 O1 1.969(2)
Mn1 O4 1.971(2)
Mn1 Mn4 2.8468(7)
Mn1 Mn7 2.8511(7)
Mn1 Mn5 2.8517(7)
Mn1 Mn3 3.0590(7)
Mn1 Mn6 3.0667(7)
Mn1 Mn2 3.0803(7)
Mn2 O20 1.878(2)
Mn2 O5 1.878(2)
Mn2 O19 1.950(2)
Mn2 O1 1.982(2)
Mn2 O17 2.163(2)
Mn2 O2 2.282(2)
Mn2 Mn3 2.9540(7)
Mn2 Mn6 2.9714(7)
Mn2 Mn5 3.0026(8)
Mn3 O21 1.871(2)
Mn3 O5 1.886(2)
Mn3 O14 1.939(2)
Mn3 O2 1.974(2)
Mn3 O18 2.204(2)
Mn3 O4 2.267(2)
Mn3 Mn6 2.9602(7)
Mn3 Mn4 3.0076(7)
Mn4 O3 1.847(2)
Mn4 O2 1.930(2)
Mn4 O9 1.948(2)
Mn4 N16 2.104(3)
Mn4 O21 2.209(2)
Mn4 N17 2.352(3)
Mn5 O7 1.858(2)
Mn5 O1 1.924(2)
Mn5 O11 1.948(2)
Mn5 N13 2.134(3)
Mn5 O20 2.188(2)
Mn5 N14 2.318(3)
Mn6 O22 1.877(2)
Mn6 O5 1.899(2)
Mn6 O16 1.957(2)
Mn6 O4 1.980(2)
Mn6 O15 2.191(2)
Mn6 O1 2.277(2)
Mn6 Mn7 3.0472(7)
Mn7 O6 1.848(2)
Mn7 O4 1.936(2)
Mn7 O10 1.971(2)
Mn7 N1 2.118(3)
Mn7 O22 2.211(2)
Mn7 N2 2.339(3)
Mn8 O3 2.092(2)
Mn8 O8 2.147(2)
Mn8 N19 2.216(3)
Mn8 N25 2.229(3)
Mn8 N4 2.307(3)
Mn8 N5 2.323(3)
Mn9 O6 2.069(2)
Mn9 O12 2.110(2)
Mn9 N22 2.208(3)
Mn9 N19 2.287(3)
Mn9 N7 2.299(3)
Mn9 N8 2.340(3)
Mn10 O7 2.074(2)
Mn10 O13 2.143(2)
Mn10 N25 2.216(3)
Mn10 N22 2.241(3)
Mn10 N10 2.300(3)
Mn10 N11 2.359(3)
O8 N2 1.303(3)
O9 N5 1.342(3)
O10 N8 1.343(3)
O11 N11 1.328(3)
O12 N14 1.306(3)
O13 N17 1.319(3)
O14 C43 1.288(4)
O15 C43 1.249(4)
O16 C45 1.288(4)
O17 C45 1.248(4)
O18 C47 1.255(4)
O19 C47 1.278(4)
O20 C49 1.421(4)
O21 C50 1.430(3)
O22 C51 1.417(4)
N1 C1 1.347(4)
N1 C5 1.354(4)
N2 C6 1.304(4)
N3 C7 1.141(4)
N4 C8 1.340(4)
N4 C12 1.355(4)
N5 C13 1.287(4)
N6 C14 1.148(5)
N7 C15 1.331(4)
N7 C19 1.366(4)
N8 C20 1.274(4)
N9 C21 1.140(4)
N10 C22 1.327(4)
N10 C26 1.353(4)
N11 C27 1.301(4)
N12 C28 1.154(5)
N13 C29 1.345(4)
N13 C33 1.363(4)
N14 C34 1.305(4)
N15 C35 1.150(4)
N16 C36 1.341(4)
N16 C40 1.360(4)
N17 C41 1.310(4)
N18 C42 1.136(4)
N19 N20 1.205(3)
N20 N21 1.160(3)
N22 N23 1.202(4)
N23 N24 1.158(4)
N25 N26 1.209(4)
N26 N27 1.153(4)
C1 C2 1.368(4)
C1 H1 0.9300
C2 C3 1.380(5)
C2 H2 0.9300
C3 C4 1.368(5)
C3 H3 0.9300
C4 C5 1.389(4)
C4 H4 0.9300
C5 C6 1.470(5)
C6 C7 1.432(5)
C8 C9 1.386(5)
C8 H8 0.9300
C9 C10 1.375(5)
C9 H9 0.9300
C10 C11 1.391(5)
C10 H10 0.9300
C11 C12 1.386(4)
C11 H11 0.9300
C12 C13 1.479(5)
C13 C14 1.453(5)
C15 C16 1.375(5)
C15 H15 0.9300
C16 C17 1.375(5)
C16 H16 0.9300
C17 C18 1.358(5)
C17 H17 0.9300
C18 C19 1.390(5)
C18 H18 0.9300
C19 C20 1.467(5)
C20 C21 1.448(5)
C22 C23 1.402(5)
C22 H22 0.9300
C23 C24 1.373(5)
C23 H23 0.9300
C24 C25 1.389(5)
C24 H24 0.9300
C25 C26 1.383(4)
C25 H25 0.9300
C26 C27 1.476(5)
C27 C28 1.444(5)
C29 C30 1.387(5)
C29 H29 0.9300
C30 C31 1.379(5)
C30 H30 0.9300
C31 C32 1.386(5)
C31 H31 0.9300
C32 C33 1.372(4)
C32 H32 0.9300
C33 C34 1.459(5)
C34 C35 1.440(5)
C36 C37 1.383(5)
C36 H36 0.9300
C37 C38 1.372(5)
C37 H37 0.9300
C38 C39 1.377(5)
C38 H38 0.9300
C39 C40 1.391(5)
C39 H39 0.9300
C40 C41 1.457(5)
C41 C42 1.436(4)
C43 C44 1.492(5)
C44 H44A 0.9600
C44 H44B 0.9600
C44 H44C 0.9600
C45 C46 1.504(4)
C46 H46A 0.9600
C46 H46B 0.9600
C46 H46C 0.9600
C47 C48 1.501(5)
C48 H48A 0.9600
C48 H48B 0.9600
C48 H48C 0.9600
C49 H49A 0.9600
C49 H49B 0.9600
C49 H49C 0.9600
C50 H50A 0.9600
C50 H50B 0.9600
C50 H50C 0.9600
C51 H51A 0.9600
C51 H51B 0.9600
C51 H51C 0.9600
N28 C53 1.455(5)
N28 C54 1.466(6)
N28 C52 1.485(6)
N28 C55 1.499(5)
C52 H52A 0.9600
C52 H52B 0.9600
C52 H52C 0.9600
C53 H53A 0.9600
C53 H53B 0.9600
C53 H53C 0.9600
C54 H54A 0.9600
C54 H54B 0.9600
C54 H54C 0.9600
C55 H55A 0.9600
C55 H55B 0.9600
C55 H55C 0.9600
O1W C1W 1.412(5)
O2W C2W 1.384(5)
O2W H2OW 0.8200
C2W H2AW 0.9600
C2W H2BW 0.9600
C2W H2CW 0.9600
O4W C4W 1.460(5)
O5W C5W 1.469(6)
O6W C6W 1.345(6)
O6W' C6W 1.403(8)
C7W O7W 1.399(4)
C7W H7AW 0.9600
C7W H7BW 0.9600
C7W H7CW 0.9600
O7W H7OW 0.8200
